data_4107311
loop_
_publ_author_name
'Jie-Peng Zhang'
'Susumu Kitagawa'

_publ_section_title
;
 Supramolecular Isomerism, Framework Flexibility, Unsaturated Metal
 Center, and Porous Property of Ag(I)/Cu(I)
 3,3',5,5'-Tetrametyl-4,4'-Bipyrazolate
;
_journal_name_full 'Journal of the American Chemical Society'
_journal_page_first 907
_journal_page_last 917
_journal_paper_doi 10.1021/ja075408b
_journal_volume 130
_journal_year 2008
_chemical_formula_sum 'C90 H108 Ag18 N36'
_chemical_formula_weight 3635.78
_chemical_name_systematic
; 
 ? 
;
_space_group_IT_number 122
_symmetry_cell_setting tetragonal
_symmetry_space_group_name_Hall 'I -4 2bw'
_symmetry_space_group_name_H-M 'I -4 2 d'
_atom_sites_solution_hydrogens geom
_atom_sites_solution_primary direct
_atom_sites_solution_secondary difmap
_audit_creation_method SHELXL-97
_cell_angle_alpha 90.00
_cell_angle_beta 90.00
_cell_angle_gamma 90.00
_cell_formula_units_Z 16
_cell_length_a 27.1756(8)
_cell_length_b 27.1756(8)
_cell_length_c 81.019(3)
_cell_measurement_temperature 123(2)
_cell_volume 59834(3)
_computing_structure_refinement 'SHELXL-97 (Sheldrick, 1997)'
_computing_structure_solution 'SHELXS-97 (Sheldrick, 1990)'
_diffrn_ambient_temperature 123(2)
_diffrn_measured_fraction_theta_full 0.996
_diffrn_measured_fraction_theta_max 0.996
_diffrn_measurement_device_type CCD
_diffrn_measurement_method '/w scan'
_diffrn_radiation_monochromator graphite
_diffrn_radiation_source 'fine-focus sealed tube'
_diffrn_radiation_type MoK\a
_diffrn_radiation_wavelength 0.71073
_diffrn_reflns_av_R_equivalents 0.0637
_diffrn_reflns_av_sigmaI/netI 0.0689
_diffrn_reflns_limit_h_max 24
_diffrn_reflns_limit_h_min -31
_diffrn_reflns_limit_k_max 32
_diffrn_reflns_limit_k_min -24
_diffrn_reflns_limit_l_max 61
_diffrn_reflns_limit_l_min -96
_diffrn_reflns_number 75674
_diffrn_reflns_theta_full 25.00
_diffrn_reflns_theta_max 25.00
_diffrn_reflns_theta_min 3.02
_exptl_absorpt_coefficient_mu 2.340
_exptl_absorpt_correction_T_max 0.6519
_exptl_absorpt_correction_T_min 0.5924
_exptl_absorpt_correction_type empirical
_exptl_absorpt_process_details REQABA
_exptl_crystal_colour colorless
_exptl_crystal_density_diffrn 1.614
_exptl_crystal_description block-like
_exptl_crystal_F_000 27936
_exptl_crystal_size_max 0.25
_exptl_crystal_size_mid 0.20
_exptl_crystal_size_min 0.20
_refine_diff_density_max 5.147
_refine_diff_density_min -2.308
_refine_diff_density_rms 0.427
_refine_ls_abs_structure_details 'Flack H D (1983), Acta Cryst. A39, 876-881'
_refine_ls_abs_structure_Flack 0.11(13)
_refine_ls_extinction_method none
_refine_ls_goodness_of_fit_ref 1.441
_refine_ls_hydrogen_treatment constr
_refine_ls_matrix_type full
_refine_ls_number_parameters 667
_refine_ls_number_reflns 25968
_refine_ls_number_restraints 151
_refine_ls_restrained_S_all 1.437
_refine_ls_R_factor_all 0.1741
_refine_ls_R_factor_gt 0.1664
_refine_ls_shift/su_max 0.000
_refine_ls_shift/su_mean 0.000
_refine_ls_structure_factor_coef Fsqd
_refine_ls_weighting_details 'calc w=1/[\s^2^(Fo^2^)+(0.0300P)^2^+9000.0000P] where P=(Fo^2^+2Fc^2^)/3'
_refine_ls_weighting_scheme calc
_refine_ls_wR_factor_gt 0.3831
_refine_ls_wR_factor_ref 0.3870
_reflns_number_gt 23345
_reflns_number_total 25968
_reflns_threshold_expression >2sigma(I)
_cod_data_source_file ja075408b-file008.cif
_cod_data_source_block 1-Ag-I
_cod_original_cell_volume 59833(3)
_cod_database_code 4107311

loop_
_symmetry_equiv_pos_as_xyz
'x, y, z'
'y, -x, -z'
'-x, -y, z'
'-y, x, -z'
'x, -y+1/2, -z+1/4'
'-y+1/2, -x, z+3/4'
'-x, y+1/2, -z+1/4'
'y+1/2, x, z+3/4'
'x+1/2, y+1/2, z+1/2'
'y+1/2, -x+1/2, -z+1/2'
'-x+1/2, -y+1/2, z+1/2'
'-y+1/2, x+1/2, -z+1/2'
'x+1/2, -y+1, -z+3/4'
'-y+1, -x+1/2, z+5/4'
'-x+1/2, y+1, -z+3/4'
'y+1, x+1/2, z+5/4'

loop_
_atom_site_label
_atom_site_type_symbol
_atom_site_fract_x
_atom_site_fract_y
_atom_site_fract_z
_atom_site_U_iso_or_equiv
_atom_site_adp_type
_atom_site_occupancy
_atom_site_symmetry_multiplicity
_atom_site_calc_flag
_atom_site_refinement_flags
Ag1 Ag 0.25590(12) 0.53163(14) 0.31377(4) 0.0579(9) Uani 1 1 d .
Ag2 Ag 0.27808(13) 0.44892(14) 0.28373(4) 0.0582(9) Uani 1 1 d .
Ag3 Ag 0.17441(13) 0.52277(14) 0.28133(4) 0.0604(9) Uani 1 1 d .
Ag4 Ag 0.27175(14) 0.61895(14) 0.28605(5) 0.0651(10) Uani 1 1 d .
Ag5 Ag 0.36310(13) 0.53174(13) 0.28176(4) 0.0604(9) Uani 1 1 d .
Ag6 Ag 0.26950(14) 0.54009(13) 0.25333(5) 0.0639(10) Uani 1 1 d .
Ag7 Ag 0.52769(12) 0.74240(12) 0.22461(4) 0.0539(8) Uani 1 1 d .
Ag8 Ag 0.51601(12) 0.66611(12) 0.19251(4) 0.0523(8) Uani 1 1 d .
Ag9 Ag 0.44108(12) 0.77074(12) 0.19569(4) 0.0492(7) Uani 1 1 d .
Ag10 Ag 0.61067(12) 0.79290(13) 0.20948(4) 0.0533(8) Uani 1 1 d .
Ag11 Ag 0.53269(12) 0.79963(13) 0.17678(4) 0.0534(8) Uani 1 1 d .
Ag12 Ag 0.52705(12) 0.89024(14) 0.20494(4) 0.0575(9) Uani 1 1 d .
Ag13 Ag 0.66887(12) 0.98336(14) 0.11543(4) 0.0565(9) Uani 1 1 d .
Ag14 Ag 0.75174(12) 1.00586(13) 0.14500(4) 0.0508(8) Uani 1 1 d .
Ag15 Ag 0.77275(12) 0.91043(15) 0.11752(4) 0.0584(9) Uani 1 1 d .
Ag16 Ag 0.85939(12) 1.01906(12) 0.12062(4) 0.0530(8) Uani 1 1 d .
Ag17 Ag 0.76325(13) 1.02414(13) 0.09473(4) 0.0582(9) Uani 1 1 d .
Ag18 Ag 0.76940(13) 1.10368(12) 0.12825(4) 0.0542(8) Uani 1 1 d .
N1 N 0.3169(16) 0.4773(14) 0.3169(3) 0.080(13) Uiso 1 1 d D
N2 N 0.3248(11) 0.4489(11) 0.3031(3) 0.047(8) Uiso 1 1 d D
N3 N 0.2207(12) 0.4353(10) 0.2672(4) 0.060(10) Uiso 1 1 d D
N4 N 0.1818(10) 0.4678(11) 0.2659(5) 0.065(10) Uiso 1 1 d D
N5 N 0.1623(14) 0.5716(16) 0.2994(5) 0.085(14) Uiso 1 1 d D
N6 N 0.1906(16) 0.5735(18) 0.3135(5) 0.094(15) Uiso 1 1 d D
N7 N 0.3246(15) 0.6153(14) 0.3024(5) 0.083(13) Uiso 1 1 d D
N8 N 0.3599(12) 0.5788(13) 0.3019(4) 0.064(10) Uiso 1 1 d D
N9 N 0.3644(9) 0.4863(10) 0.2609(3) 0.060(10) Uiso 1 1 d D
N10 N 0.3230(10) 0.4919(11) 0.2513(4) 0.052(9) Uiso 1 1 d D
N11 N 0.2153(13) 0.5892(15) 0.2566(5) 0.087(14) Uiso 1 1 d D
N12 N 0.2175(15) 0.6254(15) 0.2685(5) 0.093(15) Uiso 1 1 d D
N13 N 0.5660(11) 0.6788(10) 0.2238(3) 0.047(8) Uiso 1 1 d D
N14 N 0.5623(13) 0.6455(10) 0.2110(4) 0.065(10) Uiso 1 1 d D
N15 N 0.4605(11) 0.6748(11) 0.1770(3) 0.053(9) Uiso 1 1 d D
N16 N 0.4289(10) 0.7146(13) 0.1773(4) 0.092(15) Uiso 1 1 d D
N17 N 0.4455(10) 0.8133(11) 0.2160(4) 0.051(9) Uiso 1 1 d D
N18 N 0.4805(12) 0.8022(13) 0.2277(3) 0.063(10) Uiso 1 1 d D
N19 N 0.6149(11) 0.7421(11) 0.1919(4) 0.055(9) Uiso 1 1 d D
N20 N 0.5830(13) 0.7437(13) 0.1786(4) 0.066(10) Uiso 1 1 d D
N21 N 0.4809(11) 0.8563(11) 0.1735(3) 0.055(9) Uiso 1 1 d D
N22 N 0.4779(11) 0.8911(10) 0.1859(3) 0.044(7) Uiso 1 1 d D
N23 N 0.5765(10) 0.8902(9) 0.2245(3) 0.042(7) Uiso 1 1 d D
N24 N 0.6038(12) 0.8482(11) 0.2274(4) 0.060(10) Uiso 1 1 d D
N25 N 0.6493(9) 1.0326(10) 0.1338(3) 0.067(10) Uiso 1 1 d D
N26 N 0.6848(10) 1.0443(9) 0.1453(3) 0.040(7) Uiso 1 1 d D
N27 N 0.8148(8) 0.9585(8) 0.1471(2) 0.021(5) Uiso 1 1 d D
N28 N 0.8181(9) 0.9175(8) 0.1371(3) 0.067(11) Uiso 1 1 d D
N29 N 0.7182(10) 0.8974(11) 0.1000(4) 0.051(8) Uiso 1 1 d D
N30 N 0.6764(9) 0.9261(11) 0.0990(4) 0.054(9) Uiso 1 1 d D
N31 N 0.8561(10) 0.9718(10) 0.1015(3) 0.039(7) Uiso 1 1 d D
N32 N 0.8189(12) 0.9741(12) 0.0899(4) 0.067(11) Uiso 1 1 d D
N33 N 0.7120(11) 1.0782(12) 0.0983(4) 0.051(8) Uiso 1 1 d D
N34 N 0.7187(15) 1.1119(14) 0.1109(5) 0.097(15) Uiso 1 1 d D
N35 N 0.8308(12) 1.0981(12) 0.1443(4) 0.054(9) Uiso 1 1 d D
N36 N 0.8670(11) 1.0659(13) 0.1393(4) 0.074(12) Uiso 1 1 d D
C1 C 0.331(2) 0.4937(17) 0.3467(5) 0.083(16) Uiso 1 1 d D
H1A H 0.3074 0.5205 0.3451 0.124 Uiso 1 1 calc R
H1B H 0.3638 0.5074 0.3486 0.124 Uiso 1 1 calc R
H1C H 0.3211 0.4740 0.3563 0.124 Uiso 1 1 calc R
C2 C 0.3317(12) 0.4617(11) 0.3317(3) 0.040(9) Uiso 1 1 d D
C3 C 0.3609(12) 0.4227(11) 0.3265(3) 0.041(9) Uiso 1 1 d D
C4 C 0.3540(14) 0.4148(12) 0.3097(3) 0.053(10) Uiso 1 1 d D
C5 C 0.364(3) 0.3685(17) 0.3003(8) 0.12(2) Uiso 1 1 d D
H5A H 0.3525 0.3726 0.2889 0.179 Uiso 1 1 calc R
H5B H 0.3458 0.3412 0.3055 0.179 Uiso 1 1 calc R
H5C H 0.3990 0.3615 0.3004 0.179 Uiso 1 1 calc R
C6 C 0.2506(14) 0.3502(12) 0.2577(5) 0.054(11) Uiso 1 1 d D
H6A H 0.2825 0.3593 0.2625 0.082 Uiso 1 1 calc R
H6B H 0.2549 0.3417 0.2461 0.082 Uiso 1 1 calc R
H6C H 0.2372 0.3218 0.2637 0.082 Uiso 1 1 calc R
C7 C 0.2158(9) 0.3926(10) 0.2592(4) 0.045(9) Uiso 1 1 d D
C8 C 0.1674(9) 0.3934(9) 0.2537(4) 0.042(9) Uiso 1 1 d D
C9 C 0.1482(9) 0.4374(9) 0.2596(4) 0.037(8) Uiso 1 1 d D
C10 C 0.0990(10) 0.4582(13) 0.2551(4) 0.040(9) Uiso 1 1 d D
H10A H 0.0953 0.4908 0.2601 0.061 Uiso 1 1 calc R
H10B H 0.0730 0.4364 0.2593 0.061 Uiso 1 1 calc R
H10C H 0.0964 0.4608 0.2431 0.061 Uiso 1 1 calc R
C11 C 0.0787(13) 0.5946(16) 0.2928(5) 0.052(10) Uiso 1 1 d D
H11A H 0.0883 0.5787 0.2824 0.078 Uiso 1 1 calc R
H11B H 0.0693 0.6288 0.2906 0.078 Uiso 1 1 calc R
H11C H 0.0508 0.5770 0.2977 0.078 Uiso 1 1 calc R
C12 C 0.1211(13) 0.5937(18) 0.3046(4) 0.076(14) Uiso 1 1 d D
C13 C 0.1243(12) 0.6122(17) 0.3205(4) 0.070(13) Uiso 1 1 d D
C14 C 0.1703(14) 0.5975(18) 0.3262(5) 0.071(14) Uiso 1 1 d D
C15 C 0.192(2) 0.611(2) 0.3424(5) 0.087(17) Uiso 1 1 d D
H15A H 0.2249 0.5957 0.3435 0.131 Uiso 1 1 calc R
H15B H 0.1711 0.5996 0.3514 0.131 Uiso 1 1 calc R
H15C H 0.1960 0.6469 0.3431 0.131 Uiso 1 1 calc R
C16 C 0.308(2) 0.682(2) 0.3232(8) 0.11(2) Uiso 1 1 d D
H16A H 0.2798 0.6898 0.3159 0.163 Uiso 1 1 calc R
H16B H 0.3294 0.7104 0.3240 0.163 Uiso 1 1 calc R
H16C H 0.2950 0.6735 0.3342 0.163 Uiso 1 1 calc R
C17 C 0.3353(16) 0.639(2) 0.3163(6) 0.10(2) Uiso 1 1 d D
C18 C 0.3785(13) 0.6223(13) 0.3236(4) 0.057(11) Uiso 1 1 d D
C19 C 0.3933(11) 0.5828(12) 0.3139(4) 0.044(9) Uiso 1 1 d D
C20 C 0.4366(15) 0.5508(18) 0.3177(7) 0.083(16) Uiso 1 1 d D
H20A H 0.4401 0.5258 0.3090 0.124 Uiso 1 1 calc R
H20B H 0.4316 0.5346 0.3284 0.124 Uiso 1 1 calc R
H20C H 0.4665 0.5710 0.3181 0.124 Uiso 1 1 calc R
C21 C 0.4379(13) 0.4471(16) 0.2657(5) 0.065(12) Uiso 1 1 d D
H21A H 0.4369 0.4723 0.2743 0.097 Uiso 1 1 calc R
H21B H 0.4690 0.4496 0.2596 0.097 Uiso 1 1 calc R
H21C H 0.4353 0.4144 0.2707 0.097 Uiso 1 1 calc R
C22 C 0.3959(11) 0.4547(11) 0.2540(4) 0.052(10) Uiso 1 1 d D
C23 C 0.3731(11) 0.4313(11) 0.2408(4) 0.041(9) Uiso 1 1 d D
C24 C 0.3298(13) 0.4581(15) 0.2395(5) 0.11(2) Uiso 1 1 d D
C25 C 0.296(2) 0.447(2) 0.2254(6) 0.11(2) Uiso 1 1 d D
H25A H 0.2674 0.4691 0.2259 0.169 Uiso 1 1 calc R
H25B H 0.2849 0.4129 0.2261 0.169 Uiso 1 1 calc R
H25C H 0.3135 0.4522 0.2150 0.169 Uiso 1 1 calc R
C26 C 0.165(2) 0.5770(18) 0.2319(4) 0.074(14) Uiso 1 1 d D
H26A H 0.1883 0.5494 0.2305 0.112 Uiso 1 1 calc R
H26B H 0.1705 0.6010 0.2230 0.112 Uiso 1 1 calc R
H26C H 0.1315 0.5649 0.2316 0.112 Uiso 1 1 calc R
C27 C 0.1748(13) 0.6012(11) 0.2482(4) 0.046(9) Uiso 1 1 d D
C28 C 0.1522(11) 0.6450(12) 0.2528(4) 0.055(11) Uiso 1 1 d D
C29 C 0.1801(14) 0.6567(14) 0.2666(4) 0.058(11) Uiso 1 1 d D
C30 C 0.1713(16) 0.6945(14) 0.2797(5) 0.057(11) Uiso 1 1 d D
H30A H 0.1974 0.6926 0.2880 0.086 Uiso 1 1 calc R
H30B H 0.1394 0.6884 0.2849 0.086 Uiso 1 1 calc R
H30C H 0.1713 0.7274 0.2747 0.086 Uiso 1 1 calc R
C31 C 0.612(3) 0.675(3) 0.2511(7) 0.17(4) Uiso 1 1 d D
H31A H 0.6016 0.7093 0.2526 0.255 Uiso 1 1 calc R
H31B H 0.6483 0.6743 0.2498 0.255 Uiso 1 1 calc R
H31C H 0.6029 0.6556 0.2607 0.255 Uiso 1 1 calc R
C32 C 0.5887(14) 0.6543(11) 0.2360(4) 0.046(9) Uiso 1 1 d D
C33 C 0.6004(17) 0.6065(11) 0.2312(4) 0.068(13) Uiso 1 1 d D
C34 C 0.5857(13) 0.6038(11) 0.2148(3) 0.045(9) Uiso 1 1 d D
C35 C 0.5850(19) 0.5574(13) 0.2049(6) 0.072(14) Uiso 1 1 d D
H35A H 0.5693 0.5636 0.1942 0.108 Uiso 1 1 calc R
H35B H 0.5664 0.5321 0.2109 0.108 Uiso 1 1 calc R
H35C H 0.6188 0.5460 0.2032 0.108 Uiso 1 1 calc R
C36 C 0.4550(15) 0.5945(12) 0.1667(5) 0.056(11) Uiso 1 1 d D
H36A H 0.4875 0.5947 0.1719 0.083 Uiso 1 1 calc R
H36B H 0.4586 0.5887 0.1548 0.083 Uiso 1 1 calc R
H36C H 0.4349 0.5683 0.1716 0.083 Uiso 1 1 calc R
C37 C 0.4304(11) 0.6430(12) 0.1695(4) 0.088(17) Uiso 1 1 d D
C38 C 0.3847(11) 0.6603(11) 0.1645(5) 0.12(2) Uiso 1 1 d D
C39 C 0.3851(10) 0.7086(10) 0.1702(4) 0.043(9) Uiso 1 1 d D
C40 C 0.3467(11) 0.7480(11) 0.1701(4) 0.035(8) Uiso 1 1 d D
H40A H 0.3594 0.7773 0.1758 0.052 Uiso 1 1 calc R
H40B H 0.3173 0.7361 0.1759 0.052 Uiso 1 1 calc R
H40C H 0.3382 0.7564 0.1587 0.052 Uiso 1 1 calc R
C41 C 0.3664(13) 0.858(2) 0.2160(7) 0.088(17) Uiso 1 1 d D
H41A H 0.3646 0.8448 0.2048 0.132 Uiso 1 1 calc R
H41B H 0.3644 0.8940 0.2156 0.132 Uiso 1 1 calc R
H41C H 0.3389 0.8451 0.2226 0.132 Uiso 1 1 calc R
C42 C 0.4140(10) 0.8430(12) 0.2238(3) 0.037(8) Uiso 1 1 d D
C43 C 0.4292(10) 0.8543(12) 0.2397(3) 0.042(9) Uiso 1 1 d D
C44 C 0.4703(12) 0.8247(13) 0.2420(4) 0.053(10) Uiso 1 1 d D
C45 C 0.5065(18) 0.819(2) 0.2557(6) 0.091(18) Uiso 1 1 d D
H45A H 0.5321 0.7952 0.2524 0.136 Uiso 1 1 calc R
H45B H 0.4896 0.8061 0.2655 0.136 Uiso 1 1 calc R
H45C H 0.5217 0.8504 0.2582 0.136 Uiso 1 1 calc R
C46 C 0.6853(13) 0.6900(16) 0.1998(5) 0.057(11) Uiso 1 1 d D
H46A H 0.6837 0.7103 0.2098 0.085 Uiso 1 1 calc R
H46B H 0.7177 0.6940 0.1946 0.085 Uiso 1 1 calc R
H46C H 0.6804 0.6554 0.2027 0.085 Uiso 1 1 calc R
C47 C 0.6461(11) 0.7058(11) 0.1880(3) 0.041(9) Uiso 1 1 d D
C48 C 0.6333(13) 0.6833(13) 0.1732(4) 0.060(12) Uiso 1 1 d D
C49 C 0.5924(15) 0.7088(15) 0.1674(4) 0.074(14) Uiso 1 1 d D
C50 C 0.5680(16) 0.7069(17) 0.1509(4) 0.058(11) Uiso 1 1 d D
H50A H 0.5414 0.7313 0.1505 0.087 Uiso 1 1 calc R
H50B H 0.5543 0.6740 0.1491 0.087 Uiso 1 1 calc R
H50C H 0.5922 0.7142 0.1423 0.087 Uiso 1 1 calc R
C51 C 0.425(3) 0.826(3) 0.1502(9) 0.17(4) Uiso 1 1 d D
H51A H 0.4447 0.7959 0.1502 0.256 Uiso 1 1 calc R
H51B H 0.4242 0.8403 0.1392 0.256 Uiso 1 1 calc R
H51C H 0.3908 0.8174 0.1535 0.256 Uiso 1 1 calc R
C52 C 0.4456(12) 0.8618(10) 0.1623(4) 0.041(9) Uiso 1 1 d D
C53 C 0.4276(11) 0.9092(11) 0.1645(4) 0.049(10) Uiso 1 1 d D
C54 C 0.4442(15) 0.9224(14) 0.1801(4) 0.068(13) Uiso 1 1 d D
C55 C 0.435(4) 0.964(3) 0.1916(11) 0.22(5) Uiso 1 1 d D
H55A H 0.4564 0.9609 0.2013 0.326 Uiso 1 1 calc R
H55B H 0.4006 0.9641 0.1951 0.326 Uiso 1 1 calc R
H55C H 0.4424 0.9954 0.1860 0.326 Uiso 1 1 calc R
C56 C 0.5659(13) 0.9732(9) 0.2357(5) 0.043(9) Uiso 1 1 d D
H56A H 0.5407 0.9748 0.2270 0.065 Uiso 1 1 calc R
H56B H 0.5926 0.9962 0.2330 0.065 Uiso 1 1 calc R
H56C H 0.5512 0.9823 0.2463 0.065 Uiso 1 1 calc R
C57 C 0.5860(11) 0.9221(9) 0.2367(3) 0.041(9) Uiso 1 1 d D
C58 C 0.6233(11) 0.9024(10) 0.2464(3) 0.038(8) Uiso 1 1 d D
C59 C 0.6337(18) 0.8559(12) 0.2402(5) 0.090(17) Uiso 1 1 d D
C60 C 0.6681(14) 0.8169(13) 0.2462(5) 0.052(10) Uiso 1 1 d D
H60A H 0.6650 0.7876 0.2392 0.078 Uiso 1 1 calc R
H60B H 0.6600 0.8084 0.2576 0.078 Uiso 1 1 calc R
H60C H 0.7020 0.8291 0.2457 0.078 Uiso 1 1 calc R
C61 C 0.5584(14) 1.0430(19) 0.1310(7) 0.10(2) Uiso 1 1 d D
H61A H 0.5639 1.0266 0.1204 0.152 Uiso 1 1 calc R
H61B H 0.5440 1.0755 0.1291 0.152 Uiso 1 1 calc R
H61C H 0.5360 1.0232 0.1377 0.152 Uiso 1 1 calc R
C62 C 0.6064(11) 1.0486(11) 0.1398(3) 0.048(10) Uiso 1 1 d D
C63 C 0.6141(8) 1.0695(10) 0.1552(3) 0.030(7) Uiso 1 1 d D
C64 C 0.6644(8) 1.0668(11) 0.1582(3) 0.039(8) Uiso 1 1 d D
C65 C 0.682(4) 1.090(2) 0.1740(6) 0.22(5) Uiso 1 1 d D
H65A H 0.7180 1.0870 0.1746 0.337 Uiso 1 1 calc R
H65B H 0.6673 1.0723 0.1834 0.337 Uiso 1 1 calc R
H65C H 0.6724 1.1243 0.1742 0.337 Uiso 1 1 calc R
C66 C 0.8385(17) 0.9897(15) 0.1748(5) 0.081(16) Uiso 1 1 d D
H66A H 0.8167 1.0172 0.1720 0.121 Uiso 1 1 calc R
H66B H 0.8725 1.0016 0.1756 0.121 Uiso 1 1 calc R
H66C H 0.8285 0.9760 0.1855 0.121 Uiso 1 1 calc R
C67 C 0.8351(11) 0.9508(11) 0.1619(3) 0.044(9) Uiso 1 1 d D
C68 C 0.8579(14) 0.9050(11) 0.1619(4) 0.080(15) Uiso 1 1 d D
C69 C 0.8415(11) 0.8859(10) 0.1470(3) 0.039(8) Uiso 1 1 d D
C70 C 0.8541(16) 0.8358(11) 0.1406(6) 0.069(13) Uiso 1 1 d D
H70A H 0.8368 0.8300 0.1302 0.103 Uiso 1 1 calc R
H70B H 0.8442 0.8110 0.1488 0.103 Uiso 1 1 calc R
H70C H 0.8897 0.8337 0.1388 0.103 Uiso 1 1 calc R
C71 C 0.7494(15) 0.8216(15) 0.0907(6) 0.062(12) Uiso 1 1 d D
H71A H 0.7786 0.8355 0.0960 0.094 Uiso 1 1 calc R
H71B H 0.7580 0.8104 0.0795 0.094 Uiso 1 1 calc R
H71C H 0.7372 0.7937 0.0971 0.094 Uiso 1 1 calc R
C72 C 0.7103(10) 0.8601(14) 0.0896(6) 0.081(16) Uiso 1 1 d D
C73 C 0.6606(10) 0.8550(9) 0.0859(4) 0.037(8) Uiso 1 1 d D
C74 C 0.6422(10) 0.9001(9) 0.0910(4) 0.034(8) Uiso 1 1 d D
C75 C 0.5934(12) 0.9244(18) 0.0887(6) 0.076(15) Uiso 1 1 d D
H75A H 0.5935 0.9566 0.0941 0.114 Uiso 1 1 calc R
H75B H 0.5675 0.9038 0.0935 0.114 Uiso 1 1 calc R
H75C H 0.5871 0.9287 0.0768 0.114 Uiso 1 1 calc R
C76 C 0.9272(16) 0.923(2) 0.1064(6) 0.091(18) Uiso 1 1 d D
H76A H 0.9278 0.9448 0.1160 0.136 Uiso 1 1 calc R
H76B H 0.9565 0.9286 0.0996 0.136 Uiso 1 1 calc R
H76C H 0.9267 0.8886 0.1101 0.136 Uiso 1 1 calc R
C77 C 0.8822(17) 0.9331(16) 0.0963(5) 0.094(18) Uiso 1 1 d D
C78 C 0.8662(11) 0.9135(13) 0.0814(4) 0.050(10) Uiso 1 1 d D
C79 C 0.8210(11) 0.9365(12) 0.0794(4) 0.046(9) Uiso 1 1 d D
C80 C 0.7881(14) 0.9350(16) 0.0646(4) 0.054(10) Uiso 1 1 d D
H80A H 0.7605 0.9578 0.0662 0.080 Uiso 1 1 calc R
H80B H 0.7753 0.9015 0.0631 0.080 Uiso 1 1 calc R
H80C H 0.8067 0.9447 0.0548 0.080 Uiso 1 1 calc R
C81 C 0.667(2) 1.067(2) 0.0718(4) 0.086(17) Uiso 1 1 d D
H81A H 0.6867 1.0374 0.0708 0.129 Uiso 1 1 calc R
H81B H 0.6756 1.0904 0.0630 0.129 Uiso 1 1 calc R
H81C H 0.6317 1.0585 0.0707 0.129 Uiso 1 1 calc R
C82 C 0.6752(11) 1.0906(10) 0.0882(3) 0.036(8) Uiso 1 1 d D
C83 C 0.6550(10) 1.1340(9) 0.0942(3) 0.026(7) Uiso 1 1 d D
C84 C 0.6811(13) 1.1428(13) 0.1087(3) 0.048(10) Uiso 1 1 d D
C85 C 0.673(2) 1.1840(17) 0.1207(6) 0.097(19) Uiso 1 1 d D
H85A H 0.6959 1.1804 0.1300 0.146 Uiso 1 1 calc R
H85B H 0.6392 1.1831 0.1247 0.146 Uiso 1 1 calc R
H85C H 0.6793 1.2155 0.1151 0.146 Uiso 1 1 calc R
C86 C 0.8104(15) 1.1652(14) 0.1637(5) 0.058(11) Uiso 1 1 d D
H86A H 0.7776 1.1613 0.1589 0.087 Uiso 1 1 calc R
H86B H 0.8237 1.1976 0.1608 0.087 Uiso 1 1 calc R
H86C H 0.8082 1.1624 0.1758 0.087 Uiso 1 1 calc R
C87 C 0.8438(10) 1.1259(15) 0.1572(5) 0.073(14) Uiso 1 1 d D
C88 C 0.8934(10) 1.1168(11) 0.1601(3) 0.036(8) Uiso 1 1 d D
C89 C 0.9038(11) 1.0783(11) 0.1494(4) 0.043(9) Uiso 1 1 d D
C90 C 0.9536(14) 1.055(2) 0.1500(8) 0.10(2) Uiso 1 1 d D
H90A H 0.9556 1.0289 0.1417 0.149 Uiso 1 1 calc R
H90B H 0.9591 1.0410 0.1610 0.149 Uiso 1 1 calc R
H90C H 0.9788 1.0800 0.1477 0.149 Uiso 1 1 calc R

loop_
_atom_site_aniso_label
_atom_site_aniso_U_11
_atom_site_aniso_U_22
_atom_site_aniso_U_33
_atom_site_aniso_U_23
_atom_site_aniso_U_13
_atom_site_aniso_U_12
Ag1 0.0520(19) 0.063(2) 0.0585(19) 0.0069(17) 0.0019(15) 0.0196(17)
Ag2 0.053(2) 0.072(2) 0.0492(18) 0.0064(17) -0.0049(16) 0.0020(18)
Ag3 0.062(2) 0.066(2) 0.0539(19) 0.0010(17) 0.0077(16) 0.0148(18)
Ag4 0.061(2) 0.060(2) 0.074(2) -0.0172(18) 0.0077(19) -0.0096(18)
Ag5 0.065(2) 0.055(2) 0.062(2) -0.0229(17) 0.0098(17) -0.0054(17)
Ag6 0.064(2) 0.056(2) 0.072(2) -0.0167(17) 0.0142(19) 0.0013(18)
Ag7 0.0444(17) 0.0522(19) 0.065(2) 0.0011(15) -0.0060(16) 0.0049(15)
Ag8 0.055(2) 0.0464(18) 0.0558(18) -0.0011(15) -0.0055(15) 0.0047(15)
Ag9 0.0552(19) 0.0385(16) 0.0539(18) -0.0030(14) -0.0033(15) 0.0001(15)
Ag10 0.0471(18) 0.062(2) 0.0507(18) -0.0105(15) -0.0064(14) 0.0025(16)
Ag11 0.0431(18) 0.066(2) 0.0514(18) 0.0037(16) -0.0034(14) 0.0067(16)
Ag12 0.0429(17) 0.083(2) 0.0467(17) 0.0067(17) -0.0060(14) 0.0044(17)
Ag13 0.0507(19) 0.077(2) 0.0412(16) -0.0180(16) 0.0024(14) -0.0054(17)
Ag14 0.0419(17) 0.065(2) 0.0455(16) 0.0027(15) -0.0007(14) 0.0003(15)
Ag15 0.0425(17) 0.090(3) 0.0426(17) -0.0106(17) -0.0058(14) -0.0003(18)
Ag16 0.0564(19) 0.0490(18) 0.0537(18) -0.0090(15) -0.0087(15) 0.0090(16)
Ag17 0.065(2) 0.0462(18) 0.064(2) -0.0069(16) -0.0103(17) 0.0095(17)
Ag18 0.0560(19) 0.0472(18) 0.059(2) -0.0039(15) -0.0173(16) 0.0088(16)

loop_
_atom_type_symbol
_atom_type_description
_atom_type_scat_dispersion_real
_atom_type_scat_dispersion_imag
_atom_type_scat_source
C C 0.0033 0.0016 'International Tables Vol C Tables 4.2.6.8 and 6.1.1.4'
H H 0.0000 0.0000 'International Tables Vol C Tables 4.2.6.8 and 6.1.1.4'
Ag Ag -0.8971 1.1015 'International Tables Vol C Tables 4.2.6.8 and 6.1.1.4'
N N 0.0061 0.0033 'International Tables Vol C Tables 4.2.6.8 and 6.1.1.4'

loop_
_geom_angle_atom_site_label_1
_geom_angle_atom_site_label_2
_geom_angle_atom_site_label_3
_geom_angle
_geom_angle_site_symmetry_3
N6 Ag1 N1 169.2(17) .
N6 Ag1 Ag4 73.4(13) .
N1 Ag1 Ag4 117.1(10) .
N6 Ag1 Ag2 120.2(10) .
N1 Ag1 Ag2 60.5(7) .
Ag4 Ag1 Ag2 87.99(12) .
N2 Ag2 N3 165.6(14) .
N2 Ag2 Ag5 65.7(9) .
N3 Ag2 Ag5 128.7(10) .
N2 Ag2 Ag1 63.3(8) .
N3 Ag2 Ag1 116.6(8) .
Ag5 Ag2 Ag1 72.45(11) .
N4 Ag3 N5 171.5(17) .
N7 Ag4 N12 178(2) .
N7 Ag4 Ag1 66.4(13) .
N12 Ag4 Ag1 116.0(14) .
N8 Ag5 N9 177.7(11) .
N8 Ag5 Ag2 111.1(11) .
N9 Ag5 Ag2 68.9(7) .
N10 Ag6 N11 177.3(14) .
N13 Ag7 N18 171.1(14) .
N13 Ag7 Ag10 89.5(9) .
N18 Ag7 Ag10 99.2(11) .
N13 Ag7 Ag8 59.6(7) .
N18 Ag7 Ag8 121.3(8) .
Ag10 Ag7 Ag8 92.21(13) .
N15 Ag8 N14 166.5(14) .
N15 Ag8 Ag7 119.5(9) .
N14 Ag8 Ag7 62.5(7) .
N17 Ag9 N16 168.2(12) .
N17 Ag9 Ag11 102.4(9) .
N16 Ag9 Ag11 87.7(8) .
N19 Ag10 N24 177.3(11) .
N19 Ag10 Ag7 91.1(10) .
N24 Ag10 Ag7 88.8(10) .
N20 Ag11 N21 176.9(11) .
N20 Ag11 Ag9 108.6(11) .
N21 Ag11 Ag9 72.7(10) .
N20 Ag11 Ag12 121.7(8) .
N21 Ag11 Ag12 61.1(7) .
Ag9 Ag11 Ag12 78.98(11) .
N22 Ag12 N23 179.1(11) .
N22 Ag12 Ag11 61.7(7) .
N23 Ag12 Ag11 119.2(7) .
N30 Ag13 N25 168.2(12) .
N30 Ag13 Ag17 81.2(9) .
N25 Ag13 Ag17 110.6(8) .
N30 Ag13 Ag14 122.3(7) .
N25 Ag13 Ag14 62.6(7) .
Ag17 Ag13 Ag14 77.09(11) .
N26 Ag14 N27 171.4(9) .
N26 Ag14 Ag18 72.8(7) .
N27 Ag14 Ag18 115.7(6) .
N26 Ag14 Ag13 61.0(7) .
N27 Ag14 Ag13 118.9(6) .
Ag18 Ag14 Ag13 86.91(12) .
N28 Ag15 N29 170.6(12) .
N36 Ag16 N31 176.5(12) .
N36 Ag16 Ag17 122.1(8) .
N31 Ag16 Ag17 60.7(7) .
N33 Ag17 N32 174.8(15) .
N33 Ag17 Ag13 68.6(10) .
N32 Ag17 Ag13 116.6(11) .
N33 Ag17 Ag16 118.1(8) .
N32 Ag17 Ag16 61.4(7) .
Ag13 Ag17 Ag16 106.09(13) .
N34 Ag18 N35 172.0(17) .
N34 Ag18 Ag14 107.9(14) .
N35 Ag18 Ag14 77.7(9) .
C2 N1 N2 120(3) .
C2 N1 Ag1 122(2) .
N2 N1 Ag1 113(2) .
C4 N2 N1 99(3) .
C4 N2 Ag2 134(2) .
N1 N2 Ag2 122(2) .
C7 N3 N4 116(3) .
C7 N3 Ag2 123(2) .
N4 N3 Ag2 121(2) .
C9 N4 N3 99(3) .
C9 N4 Ag3 130(2) .
N3 N4 Ag3 121(2) .
C12 N5 N6 101(3) .
C12 N5 Ag3 132(3) .
N6 N5 Ag3 122(3) .
C14 N6 N5 115(4) .
C14 N6 Ag1 127(3) .
N5 N6 Ag1 117(3) .
C17 N7 N8 103(3) .
C17 N7 Ag4 135(3) .
N8 N7 Ag4 122(3) .
C19 N8 N7 113(3) .
C19 N8 Ag5 127(2) .
N7 N8 Ag5 120(2) .
C22 N9 N10 111(3) .
C22 N9 Ag5 137(2) .
N10 N9 Ag5 112(2) .
C24 N10 N9 102(3) .
C24 N10 Ag6 128(2) .
N9 N10 Ag6 129(2) .
C27 N11 N12 103(3) .
C27 N11 Ag6 135(3) .
N12 N11 Ag6 122(2) .
C29 N12 N11 110(3) .
C29 N12 Ag4 133(3) .
N11 N12 Ag4 117(2) .
C32 N13 N14 105(3) .
C32 N13 Ag7 130(2) .
N14 N13 Ag7 123(2) .
C34 N14 N13 110(3) .
C34 N14 Ag8 134(2) .
N13 N14 Ag8 115(2) .
C37 N15 N16 98(3) .
C37 N15 Ag8 133(2) .
N16 N15 Ag8 124(2) .
C39 N16 N15 117(3) .
C39 N16 Ag9 122(2) .
N15 N16 Ag9 118(2) .
C42 N17 N18 104(3) .
C42 N17 Ag9 134(2) .
N18 N17 Ag9 119(2) .
C44 N18 N17 111(3) .
C44 N18 Ag7 126(2) .
N17 N18 Ag7 121(2) .
C47 N19 N20 104(3) .
C47 N19 Ag10 136(2) .
N20 N19 Ag10 120(2) .
C49 N20 N19 113(3) .
C49 N20 Ag11 127(2) .
N19 N20 Ag11 120(2) .
C52 N21 N22 112(3) .
C52 N21 Ag11 130(2) .
N22 N21 Ag11 117(2) .
C54 N22 N21 103(3) .
C54 N22 Ag12 136(2) .
N21 N22 Ag12 120(2) .
C57 N23 N24 108(2) .
C57 N23 Ag12 133.3(19) .
N24 N23 Ag12 118(2) .
C59 N24 N23 109(3) .
C59 N24 Ag10 127(2) .
N23 N24 Ag10 122(2) .
C62 N25 N26 107(3) .
C62 N25 Ag13 134(2) .
N26 N25 Ag13 117.0(19) .
C64 N26 N25 110(3) .
C64 N26 Ag14 126.6(18) .
N25 N26 Ag14 119.0(18) .
C67 N27 N28 112(2) .
C67 N27 Ag14 119.5(18) .
N28 N27 Ag14 119.3(15) .
C69 N28 N27 102(2) .
C69 N28 Ag15 134.5(19) .
N27 N28 Ag15 119.8(18) .
C72 N29 N30 105(3) .
C72 N29 Ag15 132(2) .
N30 N29 Ag15 122(2) .
C74 N30 N29 107(3) .
C74 N30 Ag13 130(2) .
N29 N30 Ag13 118(2) .
C77 N31 N32 102(3) .
C77 N31 Ag16 136(2) .
N32 N31 Ag16 122(2) .
C79 N32 N31 112(3) .
C79 N32 Ag17 131(2) .
N31 N32 Ag17 116(2) .
C82 N33 N34 112(3) .
C82 N33 Ag17 127(2) .
N34 N33 Ag17 119(2) .
C84 N34 N33 103(3) .
C84 N34 Ag18 134(2) .
N33 N34 Ag18 123(2) .
C87 N35 N36 114(3) .
C87 N35 Ag18 130(2) .
N36 N35 Ag18 115(2) .
C89 N36 N35 101(3) .
C89 N36 Ag16 135(2) .
N35 N36 Ag16 124(2) .
C2 C1 H1A 109.5 .
C2 C1 H1B 109.5 .
H1A C1 H1B 109.5 .
C2 C1 H1C 109.5 .
H1A C1 H1C 109.5 .
H1B C1 H1C 109.5 .
N1 C2 C3 98(3) .
N1 C2 C1 123(3) .
C3 C2 C1 134(3) .
C4 C3 C2 110(2) .
C4 C3 C88 134(2) 12_645
C2 C3 C88 115(2) 12_645
N2 C4 C3 112(2) .
N2 C4 C5 119(4) .
C3 C4 C5 127(4) .
C4 C5 H5A 109.5 .
C4 C5 H5B 109.5 .
H5A C5 H5B 109.5 .
C4 C5 H5C 109.5 .
H5A C5 H5C 109.5 .
H5B C5 H5C 109.5 .
C7 C6 H6A 109.5 .
C7 C6 H6B 109.5 .
H6A C6 H6B 109.5 .
C7 C6 H6C 109.5 .
H6A C6 H6C 109.5 .
H6B C6 H6C 109.5 .
N3 C7 C8 104(2) .
N3 C7 C6 130(3) .
C8 C7 C6 126(3) .
C9 C8 C7 105(2) .
C9 C8 C28 134(3) 10_455
C7 C8 C28 119(2) 10_455
N4 C9 C8 114(2) .
N4 C9 C10 118(2) .
C8 C9 C10 125(3) .
C9 C10 H10A 109.5 .
C9 C10 H10B 109.5 .
H10A C10 H10B 109.5 .
C9 C10 H10C 109.5 .
H10A C10 H10C 109.5 .
H10B C10 H10C 109.5 .
C12 C11 H11A 109.5 .
C12 C11 H11B 109.5 .
H11A C11 H11B 109.5 .
C12 C11 H11C 109.5 .
H11A C11 H11C 109.5 .
H11B C11 H11C 109.5 .
N5 C12 C13 114(3) .
N5 C12 C11 117(3) .
C13 C12 C11 129(3) .
C14 C13 C12 105(3) .
C14 C13 C78 123(3) 14_564
C12 C13 C78 131(3) 14_564
N6 C14 C13 105(3) .
N6 C14 C15 129(4) .
C13 C14 C15 125(4) .
C14 C15 H15A 109.5 .
C14 C15 H15B 109.5 .
H15A C15 H15B 109.5 .
C14 C15 H15C 109.5 .
H15A C15 H15C 109.5 .
H15B C15 H15C 109.5 .
C17 C16 H16A 109.5 .
C17 C16 H16B 109.5 .
H16A C16 H16B 109.5 .
C17 C16 H16C 109.5 .
H16A C16 H16C 109.5 .
H16B C16 H16C 109.5 .
N7 C17 C18 113(3) .
N7 C17 C16 126(4) .
C18 C17 C16 122(4) .
C17 C18 C19 105(3) .
C17 C18 C68 129(3) 10_465
C19 C18 C68 126(3) 10_465
N8 C19 C18 106(3) .
N8 C19 C20 130(3) .
C18 C19 C20 124(3) .
C19 C20 H20A 109.5 .
C19 C20 H20B 109.5 .
H20A C20 H20B 109.5 .
C19 C20 H20C 109.5 .
H20A C20 H20C 109.5 .
H20B C20 H20C 109.5 .
C22 C21 H21A 109.5 .
C22 C21 H21B 109.5 .
H21A C21 H21B 109.5 .
C22 C21 H21C 109.5 .
H21A C21 H21C 109.5 .
H21B C21 H21C 109.5 .
N9 C22 C23 109(3) .
N9 C22 C21 108(3) .
C23 C22 C21 140(3) .
C24 C23 C22 101(3) .
C24 C23 C33 138(3) 3_665
C22 C23 C33 120(3) 3_665
N10 C24 C23 115(3) .
N10 C24 C25 127(4) .
C23 C24 C25 118(4) .
C24 C25 H25A 109.5 .
C24 C25 H25B 109.5 .
H25A C25 H25B 109.5 .
C24 C25 H25C 109.5 .
H25A C25 H25C 109.5 .
H25B C25 H25C 109.5 .
C27 C26 H26A 109.5 .
C27 C26 H26B 109.5 .
H26A C26 H26B 109.5 .
C27 C26 H26C 109.5 .
H26A C26 H26C 109.5 .
H26B C26 H26C 109.5 .
N11 C27 C28 116(3) .
N11 C27 C26 119(3) .
C28 C27 C26 122(3) .
C27 C28 C29 100(2) .
C27 C28 C8 129(3) 12
C29 C28 C8 131(3) 12
N12 C29 C28 111(3) .
N12 C29 C30 118(3) .
C28 C29 C30 130(3) .
C29 C30 H30A 109.5 .
C29 C30 H30B 109.5 .
H30A C30 H30B 109.5 .
C29 C30 H30C 109.5 .
H30A C30 H30C 109.5 .
H30B C30 H30C 109.5 .
C32 C31 H31A 109.5 .
C32 C31 H31B 109.5 .
H31A C31 H31B 109.5 .
C32 C31 H31C 109.5 .
H31A C31 H31C 109.5 .
H31B C31 H31C 109.5 .
N13 C32 C33 112(3) .
N13 C32 C31 128(4) .
C33 C32 C31 119(4) .
C34 C33 C32 104(2) .
C34 C33 C23 127(3) 3_665
C32 C33 C23 128(3) 3_665
N14 C34 C33 108(3) .
N14 C34 C35 126(3) .
C33 C34 C35 124(3) .
C34 C35 H35A 109.5 .
C34 C35 H35B 109.5 .
H35A C35 H35B 109.5 .
C34 C35 H35C 109.5 .
H35A C35 H35C 109.5 .
H35B C35 H35C 109.5 .
C37 C36 H36A 109.5 .
C37 C36 H36B 109.5 .
H36A C36 H36B 109.5 .
C37 C36 H36C 109.5 .
H36A C36 H36C 109.5 .
H36B C36 H36C 109.5 .
N15 C37 C38 117(3) .
N15 C37 C36 111(3) .
C38 C37 C36 131(3) .
C39 C38 C37 102(2) .
C39 C38 C83 128(3) 7_645
C37 C38 C83 129(3) 7_645
N16 C39 C38 105(3) .
N16 C39 C40 122(3) .
C38 C39 C40 132(3) .
C39 C40 H40A 109.5 .
C39 C40 H40B 109.5 .
H40A C40 H40B 109.5 .
C39 C40 H40C 109.5 .
H40A C40 H40C 109.5 .
H40B C40 H40C 109.5 .
C42 C41 H41A 109.5 .
C42 C41 H41B 109.5 .
H41A C41 H41B 109.5 .
C42 C41 H41C 109.5 .
H41A C41 H41C 109.5 .
H41B C41 H41C 109.5 .
N17 C42 C43 112(2) .
N17 C42 C41 121(3) .
C43 C42 C41 126(3) .
C42 C43 C44 104(2) .
C42 C43 C58 131(2) 10_465
C44 C43 C58 122(3) 10_465
N18 C44 C43 109(3) .
N18 C44 C45 117(3) .
C43 C44 C45 134(3) .
C44 C45 H45A 109.5 .
C44 C45 H45B 109.5 .
H45A C45 H45B 109.5 .
C44 C45 H45C 109.5 .
H45A C45 H45C 109.5 .
H45B C45 H45C 109.5 .
C47 C46 H46A 109.5 .
C47 C46 H46B 109.5 .
H46A C46 H46B 109.5 .
C47 C46 H46C 109.5 .
H46A C46 H46C 109.5 .
H46B C46 H46C 109.5 .
N19 C47 C48 111(2) .
N19 C47 C46 121(3) .
C48 C47 C46 127(3) .
C49 C48 C47 106(2) .
C49 C48 C73 126(3) 5_565
C47 C48 C73 128(3) 5_565
N20 C49 C48 106(3) .
N20 C49 C50 123(3) .
C48 C49 C50 130(3) .
C49 C50 H50A 109.5 .
C49 C50 H50B 109.5 .
H50A C50 H50B 109.5 .
C49 C50 H50C 109.5 .
H50A C50 H50C 109.5 .
H50B C50 H50C 109.5 .
C52 C51 H51A 109.5 .
C52 C51 H51B 109.5 .
H51A C51 H51B 109.5 .
C52 C51 H51C 109.5 .
H51A C51 H51C 109.5 .
H51B C51 H51C 109.5 .
N21 C52 C53 106(2) .
N21 C52 C51 130(4) .
C53 C52 C51 124(4) .
C52 C53 C54 104(2) .
C52 C53 C63 125(3) 3_675
C54 C53 C63 128(3) 3_675
N22 C54 C53 112(3) .
N22 C54 C55 112(5) .
C53 C54 C55 135(5) .
C54 C55 H55A 109.5 .
C54 C55 H55B 109.5 .
H55A C55 H55B 109.5 .
C54 C55 H55C 109.5 .
H55A C55 H55C 109.5 .
H55B C55 H55C 109.5 .
C57 C56 H56A 109.5 .
C57 C56 H56B 109.5 .
H56A C56 H56B 109.5 .
C57 C56 H56C 109.5 .
H56A C56 H56C 109.5 .
H56B C56 H56C 109.5 .
N23 C57 C58 108(2) .
N23 C57 C56 119(2) .
C58 C57 C56 131(3) .
C59 C58 C57 107(2) .
C59 C58 C43 130(3) 12_655
C57 C58 C43 123(2) 12_655
N24 C59 C58 107(2) .
N24 C59 C60 122(3) .
C58 C59 C60 131(3) .
C59 C60 H60A 109.5 .
C59 C60 H60B 109.5 .
H60A C60 H60B 109.5 .
C59 C60 H60C 109.5 .
H60A C60 H60C 109.5 .
H60B C60 H60C 109.5 .
C62 C61 H61A 109.5 .
C62 C61 H61B 109.5 .
H61A C61 H61B 109.5 .
C62 C61 H61C 109.5 .
H61A C61 H61C 109.5 .
H61B C61 H61C 109.5 .
N25 C62 C63 109(3) .
N25 C62 C61 123(3) .
C63 C62 C61 127(3) .
C62 C63 C64 106(2) .
C62 C63 C53 120(3) 3_675
C64 C63 C53 134(3) 3_675
N26 C64 C63 107(2) .
N26 C64 C65 137(5) .
C63 C64 C65 116(5) .
C64 C65 H65A 109.5 .
C64 C65 H65B 109.5 .
H65A C65 H65B 109.5 .
C64 C65 H65C 109.5 .
H65A C65 H65C 109.5 .
H65B C65 H65C 109.5 .
C67 C66 H66A 109.5 .
C67 C66 H66B 109.5 .
H66A C66 H66B 109.5 .
C67 C66 H66C 109.5 .
H66A C66 H66C 109.5 .
H66B C66 H66C 109.5 .
N27 C67 C68 109(2) .
N27 C67 C66 123(3) .
C68 C67 C66 127(3) .
C69 C68 C67 101(2) .
C69 C68 C18 129(3) 12_655
C67 C68 C18 127(3) 12_655
N28 C69 C68 116(2) .
N28 C69 C70 119(3) .
C68 C69 C70 124(3) .
C69 C70 H70A 109.5 .
C69 C70 H70B 109.5 .
H70A C70 H70B 109.5 .
C69 C70 H70C 109.5 .
H70A C70 H70C 109.5 .
H70B C70 H70C 109.5 .
C72 C71 H71A 109.5 .
C72 C71 H71B 109.5 .
H71A C71 H71B 109.5 .
C72 C71 H71C 109.5 .
H71A C71 H71C 109.5 .
H71B C71 H71C 109.5 .
N29 C72 C73 112(3) .
N29 C72 C71 112(3) .
C73 C72 C71 129(3) .
C74 C73 C72 101(2) .
C74 C73 C48 126(3) 5_565
C72 C73 C48 132(3) 5_565
N30 C74 C73 111(2) .
N30 C74 C75 116(3) .
C73 C74 C75 132(3) .
C74 C75 H75A 109.5 .
C74 C75 H75B 109.5 .
H75A C75 H75B 109.5 .
C74 C75 H75C 109.5 .
H75A C75 H75C 109.5 .
H75B C75 H75C 109.5 .
C77 C76 H76A 109.5 .
C77 C76 H76B 109.5 .
H76A C76 H76B 109.5 .
C77 C76 H76C 109.5 .
H76A C76 H76C 109.5 .
H76B C76 H76C 109.5 .
N31 C77 C78 114(3) .
N31 C77 C76 114(3) .
C78 C77 C76 131(3) .
C79 C78 C77 102(2) .
C79 C78 C13 126(3) 6_664
C77 C78 C13 131(3) 6_664
N32 C79 C78 108(3) .
N32 C79 C80 121(3) .
C78 C79 C80 128(3) .
C79 C80 H80A 109.5 .
C79 C80 H80B 109.5 .
H80A C80 H80B 109.5 .
C79 C80 H80C 109.5 .
H80A C80 H80C 109.5 .
H80B C80 H80C 109.5 .
C82 C81 H81A 109.5 .
C82 C81 H81B 109.5 .
H81A C81 H81B 109.5 .
C82 C81 H81C 109.5 .
H81A C81 H81C 109.5 .
H81B C81 H81C 109.5 .
N33 C82 C83 107(2) .
N33 C82 C81 124(3) .
C83 C82 C81 128(3) .
C82 C83 C84 104(2) .
C82 C83 C38 122(3) 7_655
C84 C83 C38 134(3) 7_655
N34 C84 C83 113(3) .
N34 C84 C85 120(3) .
C83 C84 C85 127(3) .
C84 C85 H85A 109.5 .
C84 C85 H85B 109.5 .
H85A C85 H85B 109.5 .
C84 C85 H85C 109.5 .
H85A C85 H85C 109.5 .
H85B C85 H85C 109.5 .
C87 C86 H86A 109.5 .
C87 C86 H86B 109.5 .
H86A C86 H86B 109.5 .
C87 C86 H86C 109.5 .
H86A C86 H86C 109.5 .
H86B C86 H86C 109.5 .
N35 C87 C88 107(2) .
N35 C87 C86 121(3) .
C88 C87 C86 131(3) .
C87 C88 C89 103(2) .
C87 C88 C3 125(3) 10_565
C89 C88 C3 131(3) 10_565
N36 C89 C88 115(3) .
N36 C89 C90 126(3) .
C88 C89 C90 119(3) .
C89 C90 H90A 109.5 .
C89 C90 H90B 109.5 .
H90A C90 H90B 109.5 .
C89 C90 H90C 109.5 .
H90A C90 H90C 109.5 .
H90B C90 H90C 109.5 .

loop_
_geom_bond_atom_site_label_1
_geom_bond_atom_site_label_2
_geom_bond_distance
_geom_bond_site_symmetry_2
Ag1 N6 2.11(4) .
Ag1 N1 2.23(4) .
Ag1 Ag4 3.295(5) .
Ag1 Ag2 3.367(5) .
Ag2 N2 2.02(3) .
Ag2 N3 2.09(3) .
Ag2 Ag5 3.230(5) .
Ag3 N4 1.96(3) .
Ag3 N5 2.00(4) .
Ag4 N7 1.95(4) .
Ag4 N12 2.05(4) .
Ag5 N8 2.07(3) .
Ag5 N9 2.09(3) .
Ag6 N10 1.96(3) .
Ag6 N11 2.00(4) .
Ag7 N13 2.02(3) .
Ag7 N18 2.09(3) .
Ag7 Ag10 2.910(5) .
Ag7 Ag8 3.341(5) .
Ag8 N15 1.98(3) .
Ag8 N14 2.04(3) .
Ag9 N17 2.01(3) .
Ag9 N16 2.16(4) .
Ag9 Ag11 3.027(5) .
Ag10 N19 1.99(3) .
Ag10 N24 2.10(3) .
Ag11 N20 2.05(3) .
Ag11 N21 2.10(3) .
Ag11 Ag12 3.361(5) .
Ag12 N22 2.04(3) .
Ag12 N23 2.08(3) .
Ag13 N30 2.06(3) .
Ag13 N25 2.07(3) .
Ag13 Ag17 3.259(5) .
Ag13 Ag14 3.345(4) .
Ag14 N26 2.10(3) .
Ag14 N27 2.15(2) .
Ag14 Ag18 3.023(5) .
Ag15 N28 2.02(3) .
Ag15 N29 2.08(3) .
Ag16 N36 1.99(3) .
Ag16 N31 2.02(3) .
Ag16 Ag17 3.354(5) .
Ag17 N33 2.04(3) .
Ag17 N32 2.07(3) .
Ag18 N34 1.98(3) .
Ag18 N35 2.12(3) .
N1 C2 1.335(5) .
N1 N2 1.377(5) .
N2 C4 1.334(5) .
N3 C7 1.336(5) .
N3 N4 1.381(5) .
N4 C9 1.335(5) .
N5 C12 1.336(5) .
N5 N6 1.378(5) .
N6 C14 1.336(5) .
N7 C17 1.336(5) .
N7 N8 1.381(5) .
N8 C19 1.335(5) .
N9 C22 1.335(5) .
N9 N10 1.381(5) .
N10 C24 1.336(5) .
N11 C27 1.334(5) .
N11 N12 1.381(5) .
N12 C29 1.335(5) .
N13 C32 1.337(5) .
N13 N14 1.381(5) .
N14 C34 1.335(5) .
N15 C37 1.334(5) .
N15 N16 1.380(5) .
N16 C39 1.334(5) .
N17 C42 1.335(5) .
N17 N18 1.379(5) .
N18 C44 1.335(5) .
N19 C47 1.337(5) .
N19 N20 1.381(5) .
N20 C49 1.336(5) .
N21 C52 1.335(5) .
N21 N22 1.380(5) .
N22 C54 1.335(5) .
N23 C57 1.337(5) .
N23 N24 1.381(5) .
N24 C59 1.336(5) .
N25 C62 1.336(5) .
N25 N26 1.379(5) .
N26 C64 1.335(5) .
N27 C67 1.335(5) .
N27 N28 1.379(5) .
N28 C69 1.335(5) .
N29 C72 1.335(5) .
N29 N30 1.381(5) .
N30 C74 1.334(5) .
N31 C77 1.334(5) .
N31 N32 1.380(5) .
N32 C79 1.335(5) .
N33 C82 1.336(5) .
N33 N34 1.380(5) .
N34 C84 1.336(5) .
N35 C87 1.336(5) .
N35 N36 1.380(5) .
N36 C89 1.336(5) .
C1 C2 1.496(5) .
C1 H1A 0.9800 .
C1 H1B 0.9800 .
C1 H1C 0.9800 .
C2 C3 1.390(5) .
C3 C4 1.389(5) .
C3 C88 1.474(5) 12_645
C4 C5 1.494(5) .
C5 H5A 0.9800 .
C5 H5B 0.9800 .
C5 H5C 0.9800 .
C6 C7 1.496(5) .
C6 H6A 0.9800 .
C6 H6B 0.9800 .
C6 H6C 0.9800 .
C7 C8 1.390(5) .
C8 C9 1.389(5) .
C8 C28 1.475(5) 10_455
C9 C10 1.495(5) .
C10 H10A 0.9800 .
C10 H10B 0.9800 .
C10 H10C 0.9800 .
C11 C12 1.495(5) .
C11 H11A 0.9800 .
C11 H11B 0.9800 .
C11 H11C 0.9800 .
C12 C13 1.390(5) .
C13 C14 1.390(5) .
C13 C78 1.475(5) 14_564
C14 C15 1.496(5) .
C15 H15A 0.9800 .
C15 H15B 0.9800 .
C15 H15C 0.9800 .
C16 C17 1.495(5) .
C16 H16A 0.9800 .
C16 H16B 0.9800 .
C16 H16C 0.9800 .
C17 C18 1.391(5) .
C18 C19 1.391(5) .
C18 C68 1.475(5) 10_465
C19 C20 1.494(5) .
C20 H20A 0.9800 .
C20 H20B 0.9800 .
C20 H20C 0.9800 .
C21 C22 1.495(5) .
C21 H21A 0.9800 .
C21 H21B 0.9800 .
C21 H21C 0.9800 .
C22 C23 1.390(5) .
C23 C24 1.389(5) .
C23 C33 1.475(5) 3_665
C24 C25 1.496(5) .
C25 H25A 0.9800 .
C25 H25B 0.9800 .
C25 H25C 0.9800 .
C26 C27 1.496(5) .
C26 H26A 0.9800 .
C26 H26B 0.9800 .
C26 H26C 0.9800 .
C27 C28 1.389(5) .
C28 C29 1.391(5) .
C28 C8 1.475(5) 12
C29 C30 1.496(5) .
C30 H30A 0.9800 .
C30 H30B 0.9800 .
C30 H30C 0.9800 .
C31 C32 1.495(5) .
C31 H31A 0.9800 .
C31 H31B 0.9800 .
C31 H31C 0.9800 .
C32 C33 1.391(5) .
C33 C34 1.391(5) .
C33 C23 1.475(5) 3_665
C34 C35 1.494(5) .
C35 H35A 0.9800 .
C35 H35B 0.9800 .
C35 H35C 0.9800 .
C36 C37 1.495(5) .
C36 H36A 0.9800 .
C36 H36B 0.9800 .
C36 H36C 0.9800 .
C37 C38 1.390(5) .
C38 C39 1.390(5) .
C38 C83 1.475(5) 7_645
C39 C40 1.495(5) .
C40 H40A 0.9800 .
C40 H40B 0.9800 .
C40 H40C 0.9800 .
C41 C42 1.495(5) .
C41 H41A 0.9800 .
C41 H41B 0.9800 .
C41 H41C 0.9800 .
C42 C43 1.389(5) .
C43 C44 1.389(5) .
C43 C58 1.475(5) 10_465
C44 C45 1.496(5) .
C45 H45A 0.9800 .
C45 H45B 0.9800 .
C45 H45C 0.9800 .
C46 C47 1.496(5) .
C46 H46A 0.9800 .
C46 H46B 0.9800 .
C46 H46C 0.9800 .
C47 C48 1.391(5) .
C48 C49 1.390(5) .
C48 C73 1.474(5) 5_565
C49 C50 1.495(5) .
C50 H50A 0.9800 .
C50 H50B 0.9800 .
C50 H50C 0.9800 .
C51 C52 1.495(5) .
C51 H51A 0.9800 .
C51 H51B 0.9800 .
C51 H51C 0.9800 .
C52 C53 1.389(5) .
C53 C54 1.391(5) .
C53 C63 1.475(5) 3_675
C54 C55 1.495(5) .
C55 H55A 0.9800 .
C55 H55B 0.9800 .
C55 H55C 0.9800 .
C56 C57 1.495(5) .
C56 H56A 0.9800 .
C56 H56B 0.9800 .
C56 H56C 0.9800 .
C57 C58 1.390(5) .
C58 C59 1.389(5) .
C58 C43 1.475(5) 12_655
C59 C60 1.495(5) .
C60 H60A 0.9800 .
C60 H60B 0.9800 .
C60 H60C 0.9800 .
C61 C62 1.495(5) .
C61 H61A 0.9800 .
C61 H61B 0.9800 .
C61 H61C 0.9800 .
C62 C63 1.390(5) .
C63 C64 1.390(5) .
C63 C53 1.475(5) 3_675
C64 C65 1.496(5) .
C65 H65A 0.9800 .
C65 H65B 0.9800 .
C65 H65C 0.9800 .
C66 C67 1.496(5) .
C66 H66A 0.9800 .
C66 H66B 0.9800 .
C66 H66C 0.9800 .
C67 C68 1.390(5) .
C68 C69 1.389(5) .
C68 C18 1.475(5) 12_655
C69 C70 1.495(5) .
C70 H70A 0.9800 .
C70 H70B 0.9800 .
C70 H70C 0.9800 .
C71 C72 1.494(5) .
C71 H71A 0.9800 .
C71 H71B 0.9800 .
C71 H71C 0.9800 .
C72 C73 1.390(5) .
C73 C74 1.390(5) .
C73 C48 1.474(5) 5_565
C74 C75 1.494(5) .
C75 H75A 0.9800 .
C75 H75B 0.9800 .
C75 H75C 0.9800 .
C76 C77 1.495(5) .
C76 H76A 0.9800 .
C76 H76B 0.9800 .
C76 H76C 0.9800 .
C77 C78 1.391(5) .
C78 C79 1.388(5) .
C78 C13 1.475(5) 6_664
C79 C80 1.495(5) .
C80 H80A 0.9800 .
C80 H80B 0.9800 .
C80 H80C 0.9800 .
C81 C82 1.495(5) .
C81 H81A 0.9800 .
C81 H81B 0.9800 .
C81 H81C 0.9800 .
C82 C83 1.389(5) .
C83 C84 1.390(5) .
C83 C38 1.475(5) 7_655
C84 C85 1.495(5) .
C85 H85A 0.9800 .
C85 H85B 0.9800 .
C85 H85C 0.9800 .
C86 C87 1.495(5) .
C86 H86A 0.9800 .
C86 H86B 0.9800 .
C86 H86C 0.9800 .
C87 C88 1.390(5) .
C88 C89 1.390(5) .
C88 C3 1.474(5) 10_565
C89 C90 1.494(5) .
C90 H90A 0.9800 .
C90 H90B 0.9800 .
C90 H90C 0.9800 .
